data_1543253
loop_
_publ_author_name
'Amudha, M.'
'Kumar, P. Praveen'
'Chakkaravarthi, G.'

_publ_section_title
;
 Benzimidazolium <small>L</small>-aspartate
;
_journal_coeditor_code SU4038
_journal_issue 5
_journal_name_full IUCrData
_journal_page_first x160677
_journal_paper_doi 10.1107/S2414314616006775
_journal_volume 1
_journal_year 2016
_chemical_formula_iupac 'C7 H7 N2 +, C4 H6 N O4 -'
_chemical_formula_moiety 'C7 H7 N2 +, C4 H6 N O4 -'
_chemical_formula_sum 'C11 H13 N3 O4'
_chemical_formula_weight 251.24
_chemical_name_common 'Benzimidazolium <i>L</i>-aspartate'
_chemical_name_systematic '1<i>H</i>-benzo[<i>d</i>]imidazol-3-ium 2-azaniumylsuccinate'
_space_group_IT_number 4
_symmetry_cell_setting monoclinic
_symmetry_space_group_name_Hall 'P 2yb'
_symmetry_space_group_name_H-M 'P 1 21 1'
_atom_sites_solution_hydrogens geom
_atom_sites_solution_primary direct
_atom_sites_solution_secondary difmap
_audit_creation_method SHELXL-97
_cell_angle_alpha 90.00
_cell_angle_beta 102.4380(10)
_cell_angle_gamma 90.00
_cell_formula_units_Z 2
_cell_length_a 8.9612(3)
_cell_length_b 5.0796(2)
_cell_length_c 12.5535(4)
_cell_measurement_reflns_used 9965
_cell_measurement_temperature 295(2)
_cell_measurement_theta_max 28.8
_cell_measurement_theta_min 2.3
_cell_volume 558.02(3)
_computing_cell_refinement
;
SAINT (Bruker, 2004)
;
_computing_data_collection
;
APEX2 (Bruker, 2004)
;
_computing_data_reduction
;
SAINT (Bruker, 2004)
;
_computing_molecular_graphics
;
PLATON (Spek, 2009)
;
_computing_publication_material
;
SHELXL97 (Sheldrick, 2008) and PLATON (Spek, 2009)
;
_computing_structure_refinement
;
SHELXL97 (Sheldrick, 2008)
;
_computing_structure_solution
;
SHELXS97 (Sheldrick, 2008)
;
_diffrn_ambient_temperature 295(2)
_diffrn_measured_fraction_theta_full 0.999
_diffrn_measured_fraction_theta_max 0.948
_diffrn_measurement_device_type 'Bruker Kappa APEXII CCD'
_diffrn_measurement_method '\w and \f scan'
_diffrn_radiation_monochromator graphite
_diffrn_radiation_source 'fine-focus sealed tube'
_diffrn_radiation_type MoK\a
_diffrn_radiation_wavelength 0.71073
_diffrn_reflns_av_R_equivalents 0.0163
_diffrn_reflns_av_sigmaI/netI 0.0111
_diffrn_reflns_limit_h_max 12
_diffrn_reflns_limit_h_min -12
_diffrn_reflns_limit_k_max 6
_diffrn_reflns_limit_k_min -6
_diffrn_reflns_limit_l_max 16
_diffrn_reflns_limit_l_min -17
_diffrn_reflns_number 15479
_diffrn_reflns_theta_full 25.00
_diffrn_reflns_theta_max 29.29
_diffrn_reflns_theta_min 2.33
_diffrn_standards_interval_time 0
_diffrn_standards_number 0
_exptl_absorpt_coefficient_mu 0.116
_exptl_absorpt_correction_T_max 0.9772
_exptl_absorpt_correction_T_min 0.9705
_exptl_absorpt_correction_type multi-scan
_exptl_absorpt_process_details
;
(SADABS; Bruker, 2004)
;
_exptl_crystal_colour colourless
_exptl_crystal_density_diffrn 1.495
_exptl_crystal_density_method 'not measured'
_exptl_crystal_description block
_exptl_crystal_F_000 264
_exptl_crystal_size_max 0.26
_exptl_crystal_size_mid 0.24
_exptl_crystal_size_min 0.20
_refine_diff_density_max 0.187
_refine_diff_density_min -0.168
_refine_ls_extinction_method none
_refine_ls_goodness_of_fit_ref 1.037
_refine_ls_hydrogen_treatment constr
_refine_ls_matrix_type full
_refine_ls_number_parameters 164
_refine_ls_number_reflns 2797
_refine_ls_number_restraints 1
_refine_ls_restrained_S_all 1.037
_refine_ls_R_factor_all 0.0299
_refine_ls_R_factor_gt 0.0278
_refine_ls_shift/su_max 0.000
_refine_ls_shift/su_mean 0.000
_refine_ls_structure_factor_coef Fsqd
_refine_ls_weighting_details 'calc w=1/[\s^2^(Fo^2^)+(0.0370P)^2^+0.0908P] where P=(Fo^2^+2Fc^2^)/3'
_refine_ls_weighting_scheme calc
_refine_ls_wR_factor_gt 0.0709
_refine_ls_wR_factor_ref 0.0729
_reflns_number_gt 2659
_reflns_number_total 2797
_reflns_threshold_expression >2sigma(I)
_cod_data_source_file su4038sup1.cif
_cod_data_source_block I
_cod_original_sg_symbol_H-M 'P 21'
_cod_database_code 1543253

loop_
_symmetry_equiv_pos_as_xyz
'x, y, z'
'-x, y+1/2, -z'

loop_
_atom_site_type_symbol
_atom_site_label
_atom_site_fract_x
_atom_site_fract_y
_atom_site_fract_z
_atom_site_U_iso_or_equiv
_atom_site_adp_type
_atom_site_calc_flag
_atom_site_refinement_flags
_atom_site_occupancy
_atom_site_symmetry_multiplicity
C C1 0.77000(15) 0.8587(3) 0.30109(11) 0.0413(3) Uani d . 1 1
H H1 0.7795 0.9053 0.3739 0.050 Uiso calc R 1 1
C C2 0.70087(12) 0.6516(2) 0.14622(10) 0.0296(2) Uani d . 1 1
C C3 0.63857(16) 0.4813(3) 0.06173(12) 0.0427(3) Uani d . 1 1
H H3 0.5719 0.3472 0.0710 0.051 Uiso calc R 1 1
C C4 0.6799(2) 0.5205(4) -0.03576(13) 0.0563(4) Uani d . 1 1
H H4 0.6406 0.4100 -0.0942 0.068 Uiso calc R 1 1
C C5 0.7792(2) 0.7209(4) -0.04961(13) 0.0594(5) Uani d . 1 1
H H5 0.8049 0.7400 -0.1171 0.071 Uiso calc R 1 1
C C6 0.84112(17) 0.8932(3) 0.03336(14) 0.0504(4) Uani d . 1 1
H H6 0.9071 1.0277 0.0233 0.061 Uiso calc R 1 1
C C7 0.79934(13) 0.8547(2) 0.13322(10) 0.0325(2) Uani d . 1 1
C C8 1.41921(12) 0.4035(2) 0.38084(9) 0.0252(2) Uani d . 1 1
C C9 1.33481(12) 0.6359(2) 0.31878(9) 0.0257(2) Uani d . 1 1
H H9A 1.4023 0.7874 0.3290 0.031 Uiso calc R 1 1
H H9B 1.3109 0.5942 0.2416 0.031 Uiso calc R 1 1
C C10 1.18811(12) 0.7093(2) 0.35329(9) 0.0249(2) Uani d . 1 1
H H10 1.1365 0.8433 0.3022 0.030 Uiso calc R 1 1
C C11 1.07617(12) 0.4790(2) 0.35027(10) 0.0294(2) Uani d . 1 1
N N1 0.68539(12) 0.6614(2) 0.25308(9) 0.0352(2) Uani d . 1 1
H H1A 0.6306 0.5578 0.2831 0.042 Uiso calc R 1 1
N N2 0.83924(13) 0.9809(2) 0.23273(10) 0.0405(3) Uani d . 1 1
H H2 0.8986 1.1151 0.2474 0.049 Uiso calc R 1 1
N N3 1.22318(11) 0.8297(2) 0.46337(8) 0.0293(2) Uani d . 1 1
H H3A 1.2919 0.7315 0.5079 0.044 Uiso calc R 1 1
H H3B 1.1382 0.8390 0.4890 0.044 Uiso calc R 1 1
H H3C 1.2605 0.9909 0.4593 0.044 Uiso calc R 1 1
O O1 1.53603(9) 0.32202(19) 0.34933(7) 0.0364(2) Uani d . 1 1
O O2 1.37046(9) 0.30887(17) 0.45807(7) 0.03213(18) Uani d . 1 1
O O3 1.05177(11) 0.3459(2) 0.26439(8) 0.0457(2) Uani d . 1 1
O O4 1.01562(12) 0.4487(2) 0.42891(9) 0.0497(3) Uani d . 1 1

loop_
_atom_site_aniso_label
_atom_site_aniso_U_11
_atom_site_aniso_U_22
_atom_site_aniso_U_33
_atom_site_aniso_U_12
_atom_site_aniso_U_13
_atom_site_aniso_U_23
C1 0.0402(7) 0.0411(7) 0.0413(6) 0.0072(6) 0.0056(5) -0.0072(6)
C2 0.0237(5) 0.0283(5) 0.0377(6) 0.0031(4) 0.0084(4) 0.0024(5)
C3 0.0390(7) 0.0341(7) 0.0516(8) 0.0022(6) 0.0022(6) -0.0049(6)
C4 0.0658(11) 0.0570(10) 0.0425(8) 0.0206(9) 0.0038(7) -0.0090(7)
C5 0.0665(10) 0.0744(12) 0.0426(8) 0.0330(10) 0.0234(7) 0.0149(8)
C6 0.0406(7) 0.0497(8) 0.0675(9) 0.0119(6) 0.0259(7) 0.0256(7)
C7 0.0244(5) 0.0273(6) 0.0462(6) 0.0024(4) 0.0082(4) 0.0057(5)
C8 0.0234(5) 0.0214(5) 0.0310(5) -0.0023(4) 0.0064(4) -0.0010(4)
C9 0.0241(5) 0.0260(5) 0.0290(5) -0.0012(4) 0.0098(4) 0.0040(4)
C10 0.0229(5) 0.0218(5) 0.0306(5) -0.0023(4) 0.0075(4) 0.0023(4)
C11 0.0210(5) 0.0253(5) 0.0423(6) -0.0026(4) 0.0078(4) 0.0013(5)
N1 0.0318(5) 0.0357(5) 0.0413(5) 0.0011(4) 0.0150(4) 0.0029(5)
N2 0.0315(5) 0.0291(5) 0.0572(7) -0.0031(4) 0.0017(5) -0.0041(5)
N3 0.0300(5) 0.0243(4) 0.0369(5) -0.0049(4) 0.0142(4) -0.0034(4)
O1 0.0321(4) 0.0341(4) 0.0468(5) 0.0067(4) 0.0168(4) 0.0021(4)
O2 0.0338(4) 0.0277(4) 0.0366(4) -0.0025(4) 0.0115(3) 0.0067(4)
O3 0.0422(5) 0.0446(6) 0.0506(5) -0.0180(5) 0.0103(4) -0.0142(5)
O4 0.0459(5) 0.0505(6) 0.0616(6) -0.0187(5) 0.0317(5) -0.0050(5)

loop_
_atom_type_symbol
_atom_type_description
_atom_type_scat_dispersion_real
_atom_type_scat_dispersion_imag
_atom_type_scat_source
C C 0.0033 0.0016 'International Tables Vol C Tables 4.2.6.8 and 6.1.1.4'
H H 0.0000 0.0000 'International Tables Vol C Tables 4.2.6.8 and 6.1.1.4'
N N 0.0061 0.0033 'International Tables Vol C Tables 4.2.6.8 and 6.1.1.4'
O O 0.0106 0.0060 'International Tables Vol C Tables 4.2.6.8 and 6.1.1.4'

loop_
_geom_angle_atom_site_label_1
_geom_angle_atom_site_label_2
_geom_angle_atom_site_label_3
_geom_angle
N2 C1 N1 111.40(12)
N2 C1 H1 124.3
N1 C1 H1 124.3
N1 C2 C3 131.10(12)
N1 C2 C7 106.66(11)
C3 C2 C7 122.23(12)
C4 C3 C2 116.82(15)
C4 C3 H3 121.6
C2 C3 H3 121.6
C3 C4 C5 121.56(16)
C3 C4 H4 119.2
C5 C4 H4 119.2
C6 C5 C4 122.33(14)
C6 C5 H5 118.8
C4 C5 H5 118.8
C5 C6 C7 116.47(15)
C5 C6 H6 121.8
C7 C6 H6 121.8
N2 C7 C2 106.60(11)
N2 C7 C6 132.80(13)
C2 C7 C6 120.59(13)
O2 C8 O1 124.80(11)
O2 C8 C9 118.66(10)
O1 C8 C9 116.53(10)
C10 C9 C8 114.21(9)
C10 C9 H9A 108.7
C8 C9 H9A 108.7
C10 C9 H9B 108.7
C8 C9 H9B 108.7
H9A C9 H9B 107.6
N3 C10 C9 110.19(9)
N3 C10 C11 110.09(9)
C9 C10 C11 114.02(9)
N3 C10 H10 107.4
C9 C10 H10 107.4
C11 C10 H10 107.4
O4 C11 O3 126.64(11)
O4 C11 C10 118.17(11)
O3 C11 C10 115.13(10)
C1 N1 C2 107.65(11)
C1 N1 H1A 126.2
C2 N1 H1A 126.2
C1 N2 C7 107.69(12)
C1 N2 H2 126.2
C7 N2 H2 126.2
C10 N3 H3A 109.5
C10 N3 H3B 109.5
H3A N3 H3B 109.5
C10 N3 H3C 109.5
H3A N3 H3C 109.5
H3B N3 H3C 109.5

loop_
_geom_bond_atom_site_label_1
_geom_bond_atom_site_label_2
_geom_bond_distance
C1 N2 1.3177(19)
C1 N1 1.3211(18)
C1 H1 0.9300
C2 N1 1.3789(16)
C2 C3 1.3890(18)
C2 C7 1.3901(17)
C3 C4 1.368(2)
C3 H3 0.9300
C4 C5 1.387(3)
C4 H4 0.9300
C5 C6 1.382(3)
C5 H5 0.9300
C6 C7 1.3972(19)
C6 H6 0.9300
C7 N2 1.3809(17)
C8 O2 1.2427(13)
C8 O1 1.2657(13)
C8 C9 1.5227(15)
C9 C10 1.5166(15)
C9 H9A 0.9700
C9 H9B 0.9700
C10 N3 1.4816(14)
C10 C11 1.5365(15)
C10 H10 0.9800
C11 O4 1.2342(15)
C11 O3 1.2511(15)
N1 H1A 0.8600
N2 H2 0.8600
N3 H3A 0.8900
N3 H3B 0.8900
N3 H3C 0.8900

loop_
_geom_hbond_atom_site_label_D
_geom_hbond_atom_site_label_H
_geom_hbond_atom_site_label_A
_geom_hbond_site_symmetry_A
_geom_hbond_distance_DH
_geom_hbond_distance_HA
_geom_hbond_distance_DA
_geom_hbond_angle_DHA
_geom_hbond_publ_flag
N3 H3A O2 . 0.89 2.38 2.9637(14) 123 y
N3 H3B O4 . 0.89 2.31 2.6544(15) 103 y
N1 H1A O1 1_455 0.86 1.77 2.6306(14) 174 y
N2 H2 O3 1_565 0.86 1.78 2.6261(14) 166 y
N3 H3A O1 2_856 0.89 2.15 2.8286(13) 133 y
N3 H3B O4 2_756 0.89 1.97 2.8320(13) 163 y
N3 H3C O2 1_565 0.89 1.89 2.7764(13) 171 y
C5 H5 O3 2_755 0.93 2.53 3.424(2) 163 y
C3 H3 Cg2 2_645 0.93 2.98 3.6907(16) 134 y

loop_
_geom_torsion_atom_site_label_1
_geom_torsion_atom_site_label_2
_geom_torsion_atom_site_label_3
_geom_torsion_atom_site_label_4
_geom_torsion
N1 C2 C3 C4 -178.37(13)
C7 C2 C3 C4 0.71(19)
C2 C3 C4 C5 -0.1(2)
C3 C4 C5 C6 -0.4(3)
C4 C5 C6 C7 0.4(2)
N1 C2 C7 N2 -0.28(13)
C3 C2 C7 N2 -179.56(11)
N1 C2 C7 C6 178.49(11)
C3 C2 C7 C6 -0.79(18)
C5 C6 C7 N2 178.63(14)
C5 C6 C7 C2 0.24(19)
O2 C8 C9 C10 -5.63(14)
O1 C8 C9 C10 174.79(10)
C8 C9 C10 N3 70.83(12)
C8 C9 C10 C11 -53.54(13)
N3 C10 C11 O4 9.95(15)
C9 C10 C11 O4 134.37(12)
N3 C10 C11 O3 -172.69(10)
C9 C10 C11 O3 -48.26(14)
N2 C1 N1 C2 0.53(15)
C3 C2 N1 C1 179.06(13)
C7 C2 N1 C1 -0.13(13)
N1 C1 N2 C7 -0.71(15)
C2 C7 N2 C1 0.59(14)
C6 C7 N2 C1 -177.96(14)

_cod_database_fobs_code 1543253
